data_1563411
loop_
_publ_author_name
'Ugata, Yosuke'
'Sasagawa, Shohei'
'Tatara, Ryoichi'
'Ueno, Kazuhide'
'Watanabe, Masayoshi'
'Dokko, Kaoru'

_publ_section_title
;
 Structural Effects of Solvents on Li-Ion-Hopping Conduction in Highly
 Concentrated LiBF<sub>4</sub>/Sulfone Solutions.
;
_journal_issue 24
_journal_name_full 'The journal of physical chemistry. B'
_journal_page_first 6600
_journal_page_last 6608
_journal_paper_doi 10.1021/acs.jpcb.1c01361
_journal_volume 125
_journal_year 2021
_chemical_formula_sum 'C2 H6 B F4 Li O2 S'
_chemical_formula_weight 187.88
_space_group_crystal_system orthorhombic
_space_group_IT_number 19
_space_group_name_Hall 'P 2ac 2ab'
_space_group_name_H-M_alt 'P 21 21 21'
_atom_sites_solution_hydrogens geom
_audit_creation_method SHELXL-2018/3
_cell_angle_alpha 90
_cell_angle_beta 90
_cell_angle_gamma 90
_cell_formula_units_Z 4
_cell_length_a 5.1068(4)
_cell_length_b 8.5769(6)
_cell_length_c 17.3195(11)
_cell_measurement_reflns_used 2811
_cell_measurement_temperature 223(2)
_cell_measurement_theta_max 26.9470
_cell_measurement_theta_min 4.1300
_cell_volume 758.60(9)
_computing_cell_refinement 'CrysAlisPro 1.171.39.46e (Rigaku OD, 2018)'
_computing_data_collection 'CrysAlisPro 1.171.39.46e (Rigaku OD, 2018)'
_computing_data_reduction 'CrysAlisPro 1.171.39.46e (Rigaku OD, 2018)'
_computing_structure_refinement 'SHELXL-2018/3 (Sheldrick, 2018)'
_computing_structure_solution 'SHELXT 2014/4 (Sheldrick, 2014)'
_diffrn_ambient_temperature 223(2)
_diffrn_measured_fraction_theta_full 0.996
_diffrn_measured_fraction_theta_max 0.879
_diffrn_measurement_device_type 'XtaLAB AFC12 (RINC): Kappa dual home/near'
_diffrn_measurement_method '\w scans'
_diffrn_radiation_type MoK\a
_diffrn_radiation_wavelength 0.71073
_diffrn_reflns_av_R_equivalents 0.0252
_diffrn_reflns_av_unetI/netI 0.0287
_diffrn_reflns_Laue_measured_fraction_full 0.996
_diffrn_reflns_Laue_measured_fraction_max 0.879
_diffrn_reflns_limit_h_max 6
_diffrn_reflns_limit_h_min -5
_diffrn_reflns_limit_k_max 11
_diffrn_reflns_limit_k_min -9
_diffrn_reflns_limit_l_max 22
_diffrn_reflns_limit_l_min -22
_diffrn_reflns_number 4646
_diffrn_reflns_point_group_measured_fraction_full 0.982
_diffrn_reflns_point_group_measured_fraction_max 0.839
_diffrn_reflns_theta_full 25.242
_diffrn_reflns_theta_max 28.096
_diffrn_reflns_theta_min 3.343
_diffrn_source 'micro-focus sealed X-ray tube'
_exptl_absorpt_coefficient_mu 0.442
_exptl_absorpt_correction_T_max 1.00000
_exptl_absorpt_correction_T_min 0.92686
_exptl_absorpt_correction_type multi-scan
_exptl_crystal_colour 'clear colourless'
_exptl_crystal_density_diffrn 1.645
_exptl_crystal_description needle
_exptl_crystal_F_000 376
_exptl_crystal_size_max 0.5
_exptl_crystal_size_mid 0.2
_exptl_crystal_size_min 0.1
_refine_diff_density_max 0.650
_refine_diff_density_min -0.283
_refine_diff_density_rms 0.063
_refine_ls_abs_structure_details
;
 Flack x determined using 484 quotients [(I+)-(I-)]/[(I+)+(I-)]
 (Parsons, Flack and Wagner, Acta Cryst. B69 (2013) 249-259).
;
_refine_ls_abs_structure_Flack 0.35(5)
_refine_ls_extinction_method none
_refine_ls_goodness_of_fit_ref 1.080
_refine_ls_hydrogen_treatment constr
_refine_ls_matrix_type full
_refine_ls_number_parameters 102
_refine_ls_number_reflns 1550
_refine_ls_number_restraints 0
_refine_ls_restrained_S_all 1.080
_refine_ls_R_factor_all 0.0505
_refine_ls_R_factor_gt 0.0453
_refine_ls_shift/su_max 0.000
_refine_ls_shift/su_mean 0.000
_refine_ls_structure_factor_coef Fsqd
_refine_ls_weighting_details 'w=1/[\s^2^(Fo^2^)+(0.0545P)^2^+0.7040P] where P=(Fo^2^+2Fc^2^)/3'
_refine_ls_weighting_scheme calc
_refine_ls_wR_factor_gt 0.1131
_refine_ls_wR_factor_ref 0.1162
_reflns_Friedel_coverage 0.593
_reflns_Friedel_fraction_full 0.959
_reflns_Friedel_fraction_max 0.779
_reflns_number_gt 1421
_reflns_number_total 1550
_reflns_threshold_expression 'I > 2\s(I)'
_cod_data_source_file jp1c01361_si_002.cif
_cod_data_source_block LiBF4_DMS=1_1
_cod_depositor_comments 'Adding full bibliography for 1563411.cif.'
_cod_database_code 1563411
_shelx_shelxl_version_number 2018/3
_shelx_space_group_comment
;
The symmetry employed for this shelxl refinement is uniquely defined
by the following loop, which should always be used as a source of
symmetry information in preference to the above space-group names.
They are only intended as comments.
;

loop_
_space_group_symop_operation_xyz
'x, y, z'
'-x+1/2, -y, z+1/2'
'-x, y+1/2, -z+1/2'
'x+1/2, -y+1/2, -z'

loop_
_atom_site_label
_atom_site_type_symbol
_atom_site_fract_x
_atom_site_fract_y
_atom_site_fract_z
_atom_site_U_iso_or_equiv
_atom_site_adp_type
_atom_site_occupancy
_atom_site_site_symmetry_order
_atom_site_calc_flag
_atom_site_refinement_flags_posn
_atom_site_refinement_flags_adp
_atom_site_refinement_flags_occupancy
_atom_site_disorder_assembly
_atom_site_disorder_group
S2 S 1.0756(2) 0.04509(11) 0.58801(6) 0.0298(3) Uani 1 1 d . . . . .
F10 F 0.1823(6) 0.4968(4) 0.59365(18) 0.0586(9) Uani 1 1 d . . . . .
O1 O 1.2713(6) 0.0239(4) 0.52888(18) 0.0467(8) Uani 1 1 d . . . . .
F8 F 0.5932(7) 0.4535(5) 0.63706(18) 0.0745(11) Uani 1 1 d . . . . .
O3 O 0.9049(8) 0.1772(4) 0.5793(2) 0.0499(9) Uani 1 1 d . . . . .
F6 F 0.2627(7) 0.4500(6) 0.7176(2) 0.0891(14) Uani 1 1 d . . . . .
F9 F 0.3882(10) 0.6718(4) 0.6670(4) 0.117(2) Uani 1 1 d . . . . .
C5 C 1.2364(10) 0.0563(6) 0.6767(3) 0.0444(11) Uani 1 1 d . . . . .
H5A H 1.325098 -0.040252 0.686741 0.067 Uiso 1 1 calc R U . . .
H5B H 1.110959 0.075714 0.716878 0.067 Uiso 1 1 calc R U . . .
H5C H 1.361663 0.139769 0.675378 0.067 Uiso 1 1 calc R U . . .
C4 C 0.8817(9) -0.1213(5) 0.5923(3) 0.0410(10) Uani 1 1 d . . . . .
H4A H 0.782184 -0.130594 0.545540 0.061 Uiso 1 1 calc R U . . .
H4B H 0.764490 -0.113736 0.635518 0.061 Uiso 1 1 calc R U . . .
H4C H 0.991303 -0.211403 0.598355 0.061 Uiso 1 1 calc R U . . .
B7 B 0.3578(9) 0.5217(6) 0.6538(3) 0.0325(11) Uani 1 1 d . . . . .
Li11 Li 0.8631(14) 0.3964(8) 0.5713(4) 0.0330(16) Uani 1 1 d . . . . .

loop_
_atom_site_aniso_label
_atom_site_aniso_U_11
_atom_site_aniso_U_22
_atom_site_aniso_U_33
_atom_site_aniso_U_23
_atom_site_aniso_U_13
_atom_site_aniso_U_12
S2 0.0274(5) 0.0311(5) 0.0308(5) 0.0065(4) 0.0008(4) 0.0013(5)
F10 0.0433(15) 0.083(2) 0.0495(16) -0.0042(16) -0.0175(13) -0.0130(16)
O1 0.0408(17) 0.064(2) 0.0353(15) 0.0111(16) 0.0093(14) 0.0012(18)
F8 0.0426(17) 0.126(3) 0.0545(18) -0.008(2) 0.0052(15) 0.035(2)
O3 0.050(2) 0.0323(16) 0.068(2) 0.0068(15) -0.009(2) 0.0067(16)
F6 0.062(2) 0.158(4) 0.0473(17) 0.024(2) 0.0094(16) 0.000(3)
F9 0.102(4) 0.043(2) 0.205(5) -0.021(3) -0.074(4) 0.005(2)
C5 0.044(3) 0.055(3) 0.034(2) 0.000(2) -0.007(2) 0.002(3)
C4 0.033(3) 0.033(2) 0.057(3) 0.009(2) -0.002(2) -0.0045(19)
B7 0.024(2) 0.036(3) 0.038(2) -0.005(2) -0.0024(18) 0.002(2)
Li11 0.032(4) 0.035(4) 0.032(4) 0.003(3) -0.002(3) 0.004(3)

loop_
_atom_type_symbol
_atom_type_description
_atom_type_scat_dispersion_real
_atom_type_scat_dispersion_imag
_atom_type_scat_source
C C 0.0033 0.0016 'International Tables Vol C Tables 4.2.6.8 and 6.1.1.4'
H H 0.0000 0.0000 'International Tables Vol C Tables 4.2.6.8 and 6.1.1.4'
B B 0.0013 0.0007 'International Tables Vol C Tables 4.2.6.8 and 6.1.1.4'
F F 0.0171 0.0103 'International Tables Vol C Tables 4.2.6.8 and 6.1.1.4'
Li Li -0.0003 0.0001 'International Tables Vol C Tables 4.2.6.8 and 6.1.1.4'
O O 0.0106 0.0060 'International Tables Vol C Tables 4.2.6.8 and 6.1.1.4'
S S 0.1246 0.1234 'International Tables Vol C Tables 4.2.6.8 and 6.1.1.4'

loop_
_geom_angle_atom_site_label_1
_geom_angle_atom_site_label_2
_geom_angle_atom_site_label_3
_geom_angle
_geom_angle_site_symmetry_1
_geom_angle_site_symmetry_3
_geom_angle_publ_flag
O3 S2 O1 116.4(2) . . ?
O3 S2 C4 107.8(2) . . ?
O1 S2 C4 108.8(2) . . ?
O3 S2 C5 109.6(2) . . ?
O1 S2 C5 107.8(2) . . ?
C4 S2 C5 106.0(3) . . ?
B7 F10 Li11 141.4(4) . 1_455 ?
S2 O1 Li11 139.9(3) . 4_556 ?
B7 F8 Li11 153.7(4) . . ?
S2 O3 Li11 149.0(4) . . ?
S2 C5 H5A 109.5 . . ?
S2 C5 H5B 109.5 . . ?
H5A C5 H5B 109.5 . . ?
S2 C5 H5C 109.5 . . ?
H5A C5 H5C 109.5 . . ?
H5B C5 H5C 109.5 . . ?
S2 C4 H4A 109.5 . . ?
S2 C4 H4B 109.5 . . ?
H4A C4 H4B 109.5 . . ?
S2 C4 H4C 109.5 . . ?
H4A C4 H4C 109.5 . . ?
H4B C4 H4C 109.5 . . ?
F9 B7 F6 110.2(5) . . ?
F9 B7 F8 110.6(5) . . ?
F6 B7 F8 107.1(4) . . ?
F9 B7 F10 110.8(4) . . ?
F6 B7 F10 108.1(4) . . ?
F8 B7 F10 110.0(4) . . ?
F8 Li11 F10 113.4(4) . 1_655 ?
F8 Li11 O3 107.5(4) . . ?
F10 Li11 O3 109.9(4) 1_655 . ?
F8 Li11 O1 106.2(4) . 4_456 ?
F10 Li11 O1 103.5(4) 1_655 4_456 ?
O3 Li11 O1 116.4(4) . 4_456 ?

loop_
_geom_bond_atom_site_label_1
_geom_bond_atom_site_label_2
_geom_bond_distance
_geom_bond_site_symmetry_2
_geom_bond_publ_flag
S2 O3 1.438(3) . ?
S2 O1 1.442(3) . ?
S2 C4 1.739(4) . ?
S2 C5 1.745(4) . ?
F10 B7 1.391(5) . ?
F10 Li11 1.884(8) 1_455 ?
O1 Li11 1.923(7) 4_556 ?
F8 B7 1.368(6) . ?
F8 Li11 1.853(8) . ?
O3 Li11 1.898(8) . ?
F6 B7 1.354(6) . ?
F9 B7 1.316(6) . ?
C5 H5A 0.9600 . ?
C5 H5B 0.9600 . ?
C5 H5C 0.9600 . ?
C4 H4A 0.9600 . ?
C4 H4B 0.9600 . ?
C4 H4C 0.9600 . ?
